data_2205519
loop_
_publ_author_name
'Rajenahally S. Narasegowda'
'Hemmige S. Yathirajan'
'Padmarajaiah Nagaraja'
'Daniel E. Lynch'

_publ_section_title
;
 4-(2-Chloroethyl)morpholinium chloride
;
_journal_issue 4
_journal_name_full 'Acta Crystallographica Section E'
_journal_page_first o849
_journal_page_last o850
_journal_paper_doi 10.1107/S1600536805006136
_journal_volume 61
_journal_year 2005
_chemical_formula_iupac 'C6 H13 Cl N O +, Cl -'
_chemical_formula_moiety 'C6 H13 Cl N O +, Cl -'
_chemical_formula_sum 'C6 H13 Cl2 N O'
_chemical_formula_weight 186.07
_chemical_melting_point 458
_chemical_name_systematic
;
4-(2-Chloroethyl)morpholinium chloride
;
_space_group_IT_number 2
_symmetry_cell_setting triclinic
_symmetry_space_group_name_Hall '-P 1'
_symmetry_space_group_name_H-M 'P -1'
_atom_sites_solution_hydrogens geom
_atom_sites_solution_primary direct
_atom_sites_solution_secondary difmap
_audit_creation_method SHELXL-97
_cell_angle_alpha 63.530(2)
_cell_angle_beta 85.004(3)
_cell_angle_gamma 85.179(2)
_cell_formula_units_Z 2
_cell_length_a 6.9876(3)
_cell_length_b 8.1549(4)
_cell_length_c 8.6495(3)
_cell_measurement_reflns_used 1914
_cell_measurement_temperature 120(2)
_cell_measurement_theta_max 27.48
_cell_measurement_theta_min 2.91
_cell_volume 438.96(3)
_computing_cell_refinement 'DENZO (Otwinowski & Minor, 1997) and COLLECT'
_computing_data_collection 'COLLECT (Hooft, 1998)'
_computing_data_reduction 'DENZO and COLLECT'
_computing_molecular_graphics 'PLATON (Spek, 2003)'
_computing_publication_material SHELXL97
_computing_structure_refinement 'SHELXL97 (Sheldrick, 1997)'
_computing_structure_solution 'SHELXS97 (Sheldrick, 1997)'
_diffrn_ambient_temperature 120(2)
_diffrn_detector_area_resol_mean 9.091
_diffrn_measured_fraction_theta_full 0.997
_diffrn_measured_fraction_theta_max 0.997
_diffrn_measurement_device_type 'Nonius KappaCCD'
_diffrn_measurement_method '\f and \w'
_diffrn_radiation_monochromator '10 cm confocal mirrors'
_diffrn_radiation_source 'Bruker Nonius FR591 rotating anode'
_diffrn_radiation_type MoK\a
_diffrn_radiation_wavelength 0.71073
_diffrn_reflns_av_R_equivalents 0.0320
_diffrn_reflns_av_sigmaI/netI 0.0294
_diffrn_reflns_limit_h_max 8
_diffrn_reflns_limit_h_min -8
_diffrn_reflns_limit_k_max 9
_diffrn_reflns_limit_k_min -10
_diffrn_reflns_limit_l_max 10
_diffrn_reflns_limit_l_min -10
_diffrn_reflns_number 7581
_diffrn_reflns_theta_full 26.00
_diffrn_reflns_theta_max 26.00
_diffrn_reflns_theta_min 3.83
_diffrn_standards_number 0
_exptl_absorpt_coefficient_mu 0.677
_exptl_absorpt_correction_T_max 0.961
_exptl_absorpt_correction_T_min 0.833
_exptl_absorpt_correction_type multi-scan
_exptl_absorpt_process_details '(SADABS; Sheldrick, 2003)'
_exptl_crystal_colour colourless
_exptl_crystal_density_diffrn 1.408
_exptl_crystal_density_method 'not measured'
_exptl_crystal_description plate
_exptl_crystal_F_000 196
_exptl_crystal_size_max 0.28
_exptl_crystal_size_mid 0.24
_exptl_crystal_size_min 0.06
_refine_diff_density_max 0.204
_refine_diff_density_min -0.280
_refine_ls_extinction_method none
_refine_ls_goodness_of_fit_ref 0.943
_refine_ls_hydrogen_treatment mixed
_refine_ls_matrix_type full
_refine_ls_number_parameters 94
_refine_ls_number_reflns 1716
_refine_ls_number_restraints 0
_refine_ls_restrained_S_all 0.943
_refine_ls_R_factor_all 0.0351
_refine_ls_R_factor_gt 0.0278
_refine_ls_shift/su_max 0.000
_refine_ls_shift/su_mean 0.000
_refine_ls_structure_factor_coef Fsqd
_refine_ls_weighting_details 'w = 1/[\s^2^(Fo^2^)+(0.0469P)^2^+0.2143P] where P = (Fo^2^+2Fc^2^)/3'
_refine_ls_weighting_scheme calc
_refine_ls_wR_factor_gt 0.0716
_refine_ls_wR_factor_ref 0.0780
_reflns_number_gt 1494
_reflns_number_total 1716
_reflns_threshold_expression I>2\s(I)
_cod_data_source_file is6056.cif
_cod_data_source_block I
_cod_depositor_comments
;
The following automatic conversions were performed:
'_exptl_absorpt_correction_type' value 'Multi-scan' changed to
'multi-scan' according to
'/home/saulius/struct/CIF-dictionaries/cif_core.dic' dictionary named
'cif_core.dic' version 2.4.1 from 2010-06-29.

Automatic conversion script
Id: cif_fix_enum 1527 2010-12-29 10:47:43Z saulius 

The following automatic conversions were performed:

'_exptl_absorpt_correction_type' value 'Multi-scan' changed to
'multi-scan' according to
/home/saulius/struct/CIF-dictionaries/cif_core.dic dictionary named
'cif_core.dic' version 2.4.1 from 2010-06-29.

Automatic conversion script
Id: cif_fix_values 1715 2011-07-08 13:25:40Z adriana 
;
_cod_original_cell_volume 438.97(3)
_cod_database_code 2205519
_cod_database_fobs_code 2205519

loop_
_symmetry_equiv_pos_as_xyz
'x, y, z'
'-x, -y, -z'

loop_
_atom_site_label
_atom_site_fract_x
_atom_site_fract_y
_atom_site_fract_z
_atom_site_U_iso_or_equiv
_atom_site_adp_type
_atom_site_calc_flag
_atom_site_refinement_flags
_atom_site_occupancy
_atom_site_type_symbol
O1 0.31450(17) -0.10081(15) 0.17258(14) 0.0211(3) Uani d . 1 O
C2 0.2513(2) 0.0634(2) 0.0296(2) 0.0206(4) Uani d . 1 C
H21 0.3005 0.0597 -0.0797 0.026 Uiso calc R 1 H
H22 0.1090 0.0712 0.0319 0.026 Uiso calc R 1 H
C3 0.3210(2) 0.2316(2) 0.0350(2) 0.0171(3) Uani d . 1 C
H31 0.2755 0.3437 -0.0652 0.021 Uiso calc R 1 H
H32 0.4634 0.2269 0.0287 0.021 Uiso calc R 1 H
N4 0.24469(19) 0.23719(18) 0.20020(17) 0.0133(3) Uani d . 1 N
H4 0.118(3) 0.243(2) 0.203(2) 0.017 Uiso d . 1 H
C5 0.3049(2) 0.0621(2) 0.3499(2) 0.0159(3) Uani d . 1 C
H51 0.4467 0.0529 0.3546 0.020 Uiso calc R 1 H
H52 0.2479 0.0611 0.4592 0.020 Uiso calc R 1 H
C6 0.2391(2) -0.0999(2) 0.3312(2) 0.0193(4) Uani d . 1 C
H61 0.0968 -0.0946 0.3346 0.024 Uiso calc R 1 H
H62 0.2820 -0.2151 0.4295 0.024 Uiso calc R 1 H
C7 0.3033(2) 0.4064(2) 0.2071(2) 0.0176(3) Uani d . 1 C
H71 0.4406 0.3899 0.2337 0.022 Uiso calc R 1 H
H72 0.2906 0.5116 0.0917 0.022 Uiso calc R 1 H
C8 0.1861(3) 0.4513(2) 0.3400(2) 0.0222(4) Uani d . 1 C
H81 0.1832 0.5855 0.3010 0.028 Uiso calc R 1 H
H82 0.0522 0.4168 0.3460 0.028 Uiso calc R 1 H
Cl1 0.27566(7) 0.33778(6) 0.55327(6) 0.02923(15) Uani d . 1 Cl
Cl2 -0.19260(5) 0.24738(5) 0.21272(5) 0.02018(14) Uani d . 1 Cl

loop_
_atom_site_aniso_label
_atom_site_aniso_U_11
_atom_site_aniso_U_22
_atom_site_aniso_U_33
_atom_site_aniso_U_12
_atom_site_aniso_U_13
_atom_site_aniso_U_23
O1 0.0271(7) 0.0174(6) 0.0196(6) -0.0017(5) 0.0038(5) -0.0097(5)
C2 0.0225(9) 0.0226(9) 0.0188(8) -0.0015(7) -0.0008(7) -0.0110(7)
C3 0.0183(8) 0.0189(8) 0.0115(7) -0.0003(6) 0.0018(6) -0.0048(6)
N4 0.0105(6) 0.0147(7) 0.0139(6) -0.0015(5) -0.0008(5) -0.0054(5)
C5 0.0188(8) 0.0135(8) 0.0130(8) -0.0014(6) -0.0011(6) -0.0036(6)
C6 0.0227(9) 0.0157(8) 0.0179(8) -0.0043(7) 0.0039(7) -0.0063(7)
C7 0.0195(8) 0.0124(8) 0.0185(8) -0.0042(6) -0.0010(6) -0.0042(7)
C8 0.0217(9) 0.0188(9) 0.0291(9) 0.0020(7) -0.0040(7) -0.0133(8)
Cl1 0.0381(3) 0.0306(3) 0.0224(2) -0.0013(2) -0.00025(19) -0.0151(2)
Cl2 0.0122(2) 0.0228(2) 0.0189(2) -0.00099(16) -0.00073(15) -0.00332(18)

loop_
_atom_type_symbol
_atom_type_description
_atom_type_scat_dispersion_real
_atom_type_scat_dispersion_imag
_atom_type_scat_source
C C 0.0033 0.0016 'International Tables Vol C Tables 4.2.6.8 and 6.1.1.4'
H H 0.0000 0.0000 'International Tables Vol C Tables 4.2.6.8 and 6.1.1.4'
N N 0.0061 0.0033 'International Tables Vol C Tables 4.2.6.8 and 6.1.1.4'
O O 0.0106 0.0060 'International Tables Vol C Tables 4.2.6.8 and 6.1.1.4'
Cl Cl 0.1484 0.1585 'International Tables Vol C Tables 4.2.6.8 and 6.1.1.4'

loop_
_geom_angle_atom_site_label_1
_geom_angle_atom_site_label_2
_geom_angle_atom_site_label_3
_geom_angle
C5 N4 C7 114.05(12)
C5 N4 C3 109.14(12)
C7 N4 C3 110.77(12)
C5 N4 H4 107.2(12)
C7 N4 H4 106.9(11)
C3 N4 H4 108.6(11)
N4 C3 C2 109.09(13)
N4 C3 H31 109.9
C2 C3 H31 109.9
N4 C3 H32 109.9
C2 C3 H32 109.9
H31 C3 H32 108.3
O1 C2 C3 111.28(13)
O1 C2 H21 109.4
C3 C2 H21 109.4
O1 C2 H22 109.4
C3 C2 H22 109.4
H21 C2 H22 108.0
C2 O1 C6 109.92(12)
O1 C6 C5 111.36(13)
O1 C6 H61 109.4
C5 C6 H61 109.4
O1 C6 H62 109.4
C5 C6 H62 109.4
H61 C6 H62 108.0
N4 C5 C6 110.00(13)
N4 C5 H51 109.7
C6 C5 H51 109.7
N4 C5 H52 109.7
C6 C5 H52 109.7
H51 C5 H52 108.2
N4 C7 C8 113.63(13)
N4 C7 H71 108.8
C8 C7 H71 108.8
N4 C7 H72 108.8
C8 C7 H72 108.8
H71 C7 H72 107.7
C7 C8 Cl1 114.08(12)
C7 C8 H81 108.7
Cl1 C8 H81 108.7
C7 C8 H82 108.7
Cl1 C8 H82 108.7
H81 C8 H82 107.6

loop_
_geom_bond_atom_site_label_1
_geom_bond_atom_site_label_2
_geom_bond_distance
N4 C5 1.496(2)
N4 C7 1.4995(19)
N4 C3 1.4994(19)
N4 H4 0.883(19)
C2 C3 1.515(2)
C3 H31 0.99
C3 H32 0.99
C2 O1 1.427(2)
C2 H21 0.99
C2 H22 0.99
O1 C6 1.4289(19)
C6 C5 1.513(2)
C6 H61 0.99
C6 H62 0.99
C5 H51 0.99
C5 H52 0.99
C7 C8 1.512(2)
C7 H71 0.99
C7 H72 0.99
C8 Cl1 1.7980(18)
C8 H81 0.99
C8 H82 0.99

loop_
_geom_hbond_atom_site_label_D
_geom_hbond_atom_site_label_H
_geom_hbond_atom_site_label_A
_geom_hbond_distance_DH
_geom_hbond_distance_HA
_geom_hbond_distance_DA
_geom_hbond_angle_DHA
_geom_hbond_publ_flag
N4 H4 Cl2 0.883(19) 2.16(2) 3.0435(14) 178(2) yes

loop_
_geom_torsion_atom_site_label_1
_geom_torsion_atom_site_label_2
_geom_torsion_atom_site_label_3
_geom_torsion_atom_site_label_4
_geom_torsion
C5 N4 C3 C2 56.13(16)
C7 N4 C3 C2 -177.50(12)
N4 C3 C2 O1 -59.50(17)
C3 C2 O1 C6 60.97(17)
C2 O1 C6 C5 -59.89(17)
C7 N4 C5 C6 179.93(13)
C3 N4 C5 C6 -55.60(16)
O1 C6 C5 N4 57.83(17)
C5 N4 C7 C8 -73.70(17)
C3 N4 C7 C8 162.71(13)
N4 C7 C8 Cl1 86.66(15)

loop_
_cod_related_entry_id
_cod_related_entry_database
_cod_related_entry_code
1 ChemSpider 69638
